data_2020323
loop_
_publ_author_name
'Wood, Matthew R.'
'Bernal, Ivan'
'Lalancette, Roger A.'

_publ_section_title
;
 The dangerous new synthetic drug \a-PVP as the hydrated chloride salt
 \a-pyrrolidinopentiophenone hydrochloride 0.786-hydrate
;
_journal_coeditor_code LG3180
_journal_issue 1
_journal_name_full 'Acta Crystallographica Section C'
_journal_page_first 48
_journal_page_last 51
_journal_paper_doi 10.1107/S2053229615023621
_journal_volume 72
_journal_year 2016
_chemical_formula_iupac 'C15 H22 N O + , Cl - , 0.786H2 O'
_chemical_formula_moiety 'C15 H22 N O +, Cl -, 0.786(H2 O)'
_chemical_formula_sum 'C15 H23.57 Cl N O1.79'
_chemical_formula_weight 281.95
_chemical_name_common 'Alpha-pyrrolidinopentiophenone chloride hydrate'
_chemical_name_systematic
;
1-(1-Oxo-1-phenylpentan-2-yl)pyrrolidin-1-ium chloride 0.786-hydrate
;
_space_group_crystal_system monoclinic
_space_group_IT_number 14
_space_group_name_Hall '-P 2ybc'
_space_group_name_H-M_alt 'P 1 21/c 1'
_symmetry_space_group_name_Hall '-P 2ybc'
_symmetry_space_group_name_H-M 'P 1 21/c 1'
_atom_sites_solution_hydrogens mixed
_atom_sites_solution_primary direct
_atom_sites_solution_secondary difmap
_audit_creation_method SHELXL-2014/6
_cell_angle_alpha 90
_cell_angle_beta 119.2730(10)
_cell_angle_gamma 90
_cell_formula_units_Z 4
_cell_length_a 13.9428(3)
_cell_length_b 9.3285(2)
_cell_length_c 13.6865(3)
_cell_measurement_reflns_used 8883
_cell_measurement_temperature 100(2)
_cell_measurement_theta_max 68.35
_cell_measurement_theta_min 3.63
_cell_volume 1552.82(6)
_computing_cell_refinement
;
SAINT (Bruker, 2009)
;
_computing_data_collection
;
APEX2 (Bruker, 2009)
;
_computing_data_reduction
;
SAINT (Bruker, 2009)
;
_computing_molecular_graphics
;
SHELXTL (Sheldrick, 2008)
;
_computing_publication_material
;
SHELXTL (Sheldrick, 2008)
;
_computing_structure_refinement
;
SHELXL-2014/7 (Sheldrick, 2015b)
;
_computing_structure_solution
;
SHELXT 2014/4 (Sheldrick, 2015a)
;
_diffrn_ambient_temperature 100(2)
_diffrn_measured_fraction_theta_full 0.975
_diffrn_measured_fraction_theta_max 0.961
_diffrn_measurement_device_type 'Bruker APEXII CCD area-detector'
_diffrn_measurement_method '\f and \w'
_diffrn_radiation_type CuK\a
_diffrn_radiation_wavelength 1.54178
_diffrn_reflns_av_R_equivalents 0.0320
_diffrn_reflns_limit_h_max 16
_diffrn_reflns_limit_h_min -16
_diffrn_reflns_limit_k_max 11
_diffrn_reflns_limit_k_min -10
_diffrn_reflns_limit_l_max 16
_diffrn_reflns_limit_l_min -16
_diffrn_reflns_number 14334
_diffrn_reflns_theta_full 67.679
_diffrn_reflns_theta_max 68.630
_diffrn_reflns_theta_min 3.634
_exptl_absorpt_coefficient_mu 2.143
_exptl_absorpt_correction_T_max 0.867
_exptl_absorpt_correction_T_min 0.363
_exptl_absorpt_correction_type numerical
_exptl_absorpt_process_details
;
(SADABS; Bruker, 2009)
;
_exptl_crystal_colour colourless
_exptl_crystal_density_diffrn 1.206
_exptl_crystal_description paralellepiped
_exptl_crystal_F_000 607.4
_exptl_crystal_size_max 0.589
_exptl_crystal_size_mid 0.130
_exptl_crystal_size_min 0.068
_refine_diff_density_max 1.345
_refine_diff_density_min -0.844
_refine_ls_extinction_method none
_refine_ls_goodness_of_fit_ref 1.088
_refine_ls_hydrogen_treatment mixed
_refine_ls_matrix_type full
_refine_ls_number_parameters 183
_refine_ls_number_reflns 2756
_refine_ls_number_restraints 2
_refine_ls_restrained_S_all 1.088
_refine_ls_R_factor_all 0.0529
_refine_ls_R_factor_gt 0.0475
_refine_ls_shift/su_max 0.000
_refine_ls_shift/su_mean 0.000
_refine_ls_structure_factor_coef Fsqd
_refine_ls_weighting_details 'w = 1/[\s^2^(Fo^2^)+(0.0389P)^2^+1.8447P] where P=(Fo^2^+2Fc^2^)/3'
_refine_ls_weighting_scheme calc
_refine_ls_wR_factor_gt 0.1110
_refine_ls_wR_factor_ref 0.1150
_reflns_number_gt 2455
_reflns_number_total 2756
_reflns_threshold_expression I>2\s(I)
_cod_data_source_file lg3180sup1.cif
_cod_data_source_block I
_cod_depositor_comments
;Adding full bibliography for 2020323.cif.

 Adding full bibliography for 2020323.cif.
;
_cod_database_code 2020323
_cod_database_fobs_code 2020323
_shelx_space_group_comment
;
The symmetry employed for this shelxl refinement is uniquely defined
by the following loop, which should always be used as a source of
symmetry information in preference to the above space-group names.
They are only intended as comments.
;
_shelx_estimated_absorpt_t_min 0.363
_shelx_estimated_absorpt_t_max 0.867

loop_
_space_group_symop_operation_xyz
'x, y, z'
'-x, y+1/2, -z+1/2'
'-x, -y, -z'
'x, -y-1/2, z-1/2'

loop_
_atom_site_type_symbol
_atom_site_label
_atom_site_fract_x
_atom_site_fract_y
_atom_site_fract_z
_atom_site_U_iso_or_equiv
_atom_site_adp_type
_atom_site_calc_flag
_atom_site_occupancy
Cl Cl1 0.13431(5) 0.13435(7) 0.16898(4) 0.03800(19) Uani d 1
O O1 0.33489(13) 0.05219(16) 0.47174(12) 0.0293(4) Uani d 1
O O2 -0.10932(18) 0.1425(3) -0.00914(19) 0.0378(8) Uani d 0.786(7)
H H2A -0.041(4) 0.139(4) 0.038(4) 0.057 Uiso d 0.786(7)
H H2B -0.116(3) 0.075(5) -0.053(4) 0.057 Uiso d 0.786(7)
N N1 0.14861(14) 0.1979(2) 0.39803(15) 0.0239(4) Uani d 1
H H1 0.1652(19) 0.175(3) 0.341(2) 0.029 Uiso d 1
C C1 0.34224(18) 0.1502(2) 0.53401(17) 0.0232(5) Uani d 1
C C2 0.44313(17) 0.1747(2) 0.64323(17) 0.0228(4) Uani d 1
C C3 0.54176(18) 0.1163(2) 0.65872(19) 0.0260(5) Uani d 1
H H3 0.5430 0.0636 0.6000 0.031 Uiso calc 1
C C4 0.63772(19) 0.1351(2) 0.7594(2) 0.0296(5) Uani d 1
H H4 0.7048 0.0952 0.7697 0.036 Uiso calc 1
C C5 0.63592(19) 0.2122(2) 0.84538(19) 0.0298(5) Uani d 1
H H5 0.7018 0.2251 0.9145 0.036 Uiso calc 1
C C6 0.53846(19) 0.2702(2) 0.83053(18) 0.0293(5) Uani d 1
H H6 0.5376 0.3223 0.8897 0.035 Uiso calc 1
C C7 0.44182(18) 0.2529(2) 0.72969(17) 0.0263(5) Uani d 1
H H7 0.3752 0.2940 0.7195 0.032 Uiso calc 1
C C8 0.24840(17) 0.2574(2) 0.49774(17) 0.0224(4) Uani d 1
H H8 0.2316 0.2699 0.5604 0.027 Uiso calc 1
C C9 0.28388(17) 0.4024(2) 0.47324(18) 0.0244(5) Uani d 1
H H9A 0.2209 0.4694 0.4460 0.029 Uiso calc 1
H H9B 0.3436 0.4417 0.5442 0.029 Uiso calc 1
C C10 0.32375(18) 0.3978(2) 0.38745(19) 0.0281(5) Uani d 1
H H10A 0.3871 0.3317 0.4140 0.034 Uiso calc 1
H H10B 0.2642 0.3604 0.3155 0.034 Uiso calc 1
C C11 0.3578(2) 0.5459(3) 0.3688(2) 0.0369(6) Uani d 1
H H11A 0.2942 0.6104 0.3392 0.055 Uiso calc 1
H H11B 0.3850 0.5391 0.3151 0.055 Uiso calc 1
H H11C 0.4161 0.5836 0.4401 0.055 Uiso calc 1
C C12 0.10420(19) 0.0616(3) 0.4229(2) 0.0315(5) Uani d 1
H H12A 0.1437 0.0405 0.5042 0.038 Uiso calc 1
H H12B 0.1125 -0.0211 0.3823 0.038 Uiso calc 1
C C13 -0.01692(19) 0.0917(3) 0.3826(2) 0.0337(6) Uani d 1
H H13A -0.0618 0.0044 0.3503 0.040 Uiso calc 1
H H13B -0.0277 0.1265 0.4449 0.040 Uiso calc 1
C C14 -0.04728(19) 0.2071(3) 0.29364(19) 0.0325(5) Uani d 1
H H14A -0.0592 0.1660 0.2219 0.039 Uiso calc 1
H H14B -0.1139 0.2602 0.2808 0.039 Uiso calc 1
C C15 0.05371(18) 0.3022(3) 0.34626(19) 0.0288(5) Uani d 1
H H15A 0.0580 0.3623 0.2889 0.035 Uiso calc 1
H H15B 0.0529 0.3654 0.4040 0.035 Uiso calc 1

loop_
_atom_site_aniso_label
_atom_site_aniso_U_11
_atom_site_aniso_U_22
_atom_site_aniso_U_33
_atom_site_aniso_U_12
_atom_site_aniso_U_13
_atom_site_aniso_U_23
Cl1 0.0438(4) 0.0534(4) 0.0259(3) -0.0135(3) 0.0241(3) -0.0088(3)
O1 0.0374(9) 0.0259(8) 0.0277(8) 0.0010(7) 0.0183(7) -0.0039(7)
O2 0.0227(12) 0.0512(16) 0.0340(13) -0.0005(10) 0.0094(10) 0.0035(10)
N1 0.0269(10) 0.0266(10) 0.0233(9) -0.0031(7) 0.0163(8) -0.0009(8)
C1 0.0317(12) 0.0208(11) 0.0246(10) -0.0019(9) 0.0196(10) 0.0020(9)
C2 0.0295(11) 0.0183(10) 0.0243(10) -0.0013(8) 0.0159(9) 0.0031(8)
C3 0.0327(12) 0.0195(10) 0.0311(12) -0.0011(9) 0.0195(10) 0.0009(9)
C4 0.0289(12) 0.0234(11) 0.0385(13) 0.0010(9) 0.0180(11) 0.0058(10)
C5 0.0327(12) 0.0237(11) 0.0277(12) -0.0030(9) 0.0105(10) 0.0061(9)
C6 0.0393(13) 0.0251(12) 0.0231(11) 0.0004(10) 0.0151(10) 0.0023(9)
C7 0.0315(12) 0.0244(11) 0.0253(11) 0.0042(9) 0.0157(10) 0.0041(9)
C8 0.0254(11) 0.0251(11) 0.0207(10) -0.0028(9) 0.0142(9) -0.0033(9)
C9 0.0237(11) 0.0229(11) 0.0261(11) 0.0003(8) 0.0118(9) -0.0017(9)
C10 0.0293(12) 0.0288(12) 0.0289(11) -0.0049(9) 0.0164(10) 0.0007(9)
C11 0.0341(13) 0.0331(13) 0.0457(14) -0.0013(10) 0.0212(12) 0.0098(11)
C12 0.0370(13) 0.0303(12) 0.0314(12) -0.0092(10) 0.0199(11) 0.0001(10)
C13 0.0350(13) 0.0403(14) 0.0329(12) -0.0127(10) 0.0221(11) -0.0075(11)
C14 0.0279(12) 0.0433(14) 0.0294(12) -0.0048(10) 0.0162(10) -0.0049(10)
C15 0.0266(12) 0.0342(12) 0.0279(11) 0.0002(9) 0.0151(10) 0.0027(10)

loop_
_atom_type_symbol
_atom_type_description
_atom_type_scat_dispersion_real
_atom_type_scat_dispersion_imag
_atom_type_scat_source
C C 0.0181 0.0091 'International Tables Vol C Tables 4.2.6.8 and 6.1.1.4'
H H 0.0000 0.0000 'International Tables Vol C Tables 4.2.6.8 and 6.1.1.4'
N N 0.0311 0.0180 'International Tables Vol C Tables 4.2.6.8 and 6.1.1.4'
O O 0.0492 0.0322 'International Tables Vol C Tables 4.2.6.8 and 6.1.1.4'
Cl Cl 0.3639 0.7018 'International Tables Vol C Tables 4.2.6.8 and 6.1.1.4'

loop_
_geom_angle_atom_site_label_1
_geom_angle_atom_site_label_2
_geom_angle_atom_site_label_3
_geom_angle
H2A O2 H2B 102(4)
C8 N1 C15 113.49(17)
C8 N1 C12 113.76(16)
C15 N1 C12 106.48(16)
C8 N1 H1 110.0(15)
C15 N1 H1 105.8(15)
C12 N1 H1 106.7(15)
O1 C1 C2 122.23(19)
O1 C1 C8 119.93(19)
C2 C1 C8 117.76(17)
C3 C2 C7 119.7(2)
C3 C2 C1 118.05(18)
C7 C2 C1 122.29(19)
C4 C3 C2 120.2(2)
C4 C3 H3 119.9
C2 C3 H3 119.9
C3 C4 C5 119.9(2)
C3 C4 H4 120.0
C5 C4 H4 120.0
C6 C5 C4 120.1(2)
C6 C5 H5 119.9
C4 C5 H5 119.9
C5 C6 C7 120.5(2)
C5 C6 H6 119.8
C7 C6 H6 119.8
C6 C7 C2 119.6(2)
C6 C7 H7 120.2
C2 C7 H7 120.2
N1 C8 C1 108.67(17)
N1 C8 C9 112.49(17)
C1 C8 C9 109.46(16)
N1 C8 H8 108.7
C1 C8 H8 108.7
C9 C8 H8 108.7
C10 C9 C8 114.93(17)
C10 C9 H9A 108.5
C8 C9 H9A 108.5
C10 C9 H9B 108.5
C8 C9 H9B 108.5
H9A C9 H9B 107.5
C11 C10 C9 111.35(19)
C11 C10 H10A 109.4
C9 C10 H10A 109.4
C11 C10 H10B 109.4
C9 C10 H10B 109.4
H10A C10 H10B 108.0
C10 C11 H11A 109.5
C10 C11 H11B 109.5
H11A C11 H11B 109.5
C10 C11 H11C 109.5
H11A C11 H11C 109.5
H11B C11 H11C 109.5
N1 C12 C13 105.34(19)
N1 C12 H12A 110.7
C13 C12 H12A 110.7
N1 C12 H12B 110.7
C13 C12 H12B 110.7
H12A C12 H12B 108.8
C14 C13 C12 104.20(18)
C14 C13 H13A 110.9
C12 C13 H13A 110.9
C14 C13 H13B 110.9
C12 C13 H13B 110.9
H13A C13 H13B 108.9
C15 C14 C13 101.74(18)
C15 C14 H14A 111.4
C13 C14 H14A 111.4
C15 C14 H14B 111.4
C13 C14 H14B 111.4
H14A C14 H14B 109.3
N1 C15 C14 104.08(19)
N1 C15 H15A 110.9
C14 C15 H15A 110.9
N1 C15 H15B 110.9
C14 C15 H15B 110.9
H15A C15 H15B 109.0

loop_
_geom_bond_atom_site_label_1
_geom_bond_atom_site_label_2
_geom_bond_distance
O1 C1 1.219(3)
O2 H2A 0.84(5)
O2 H2B 0.85(5)
N1 C8 1.500(3)
N1 C15 1.511(3)
N1 C12 1.524(3)
N1 H1 0.94(3)
C1 C2 1.486(3)
C1 C8 1.525(3)
C2 C3 1.396(3)
C2 C7 1.398(3)
C3 C4 1.384(3)
C3 H3 0.9500
C4 C5 1.391(3)
C4 H4 0.9500
C5 C6 1.382(3)
C5 H5 0.9500
C6 C7 1.388(3)
C6 H6 0.9500
C7 H7 0.9500
C8 C9 1.533(3)
C8 H8 1.0000
C9 C10 1.526(3)
C9 H9A 0.9900
C9 H9B 0.9900
C10 C11 1.522(3)
C10 H10A 0.9900
C10 H10B 0.9900
C11 H11A 0.9800
C11 H11B 0.9800
C11 H11C 0.9800
C12 C13 1.524(3)
C12 H12A 0.9900
C12 H12B 0.9900
C13 C14 1.522(3)
C13 H13A 0.9900
C13 H13B 0.9900
C14 C15 1.515(3)
C14 H14A 0.9900
C14 H14B 0.9900
C15 H15A 0.9900
C15 H15B 0.9900

loop_
_geom_hbond_atom_site_label_D
_geom_hbond_atom_site_label_H
_geom_hbond_atom_site_label_A
_geom_hbond_site_symmetry_A
_geom_hbond_distance_DH
_geom_hbond_distance_HA
_geom_hbond_distance_DA
_geom_hbond_angle_DHA
_geom_hbond_publ_flag
N1 H1 Cl1 1_555 0.94(3) 2.21(3) 3.0997(18) 157(2) yes
O2 H2A Cl1 1_555 0.84(5) 2.22(5) 3.064(2) 176(4) yes
O2 H2B Cl1 3_555 0.85(5) 2.45(5) 3.291(3) 175(4) yes

loop_
_geom_torsion_atom_site_label_1
_geom_torsion_atom_site_label_2
_geom_torsion_atom_site_label_3
_geom_torsion_atom_site_label_4
_geom_torsion
O1 C1 C2 C3 20.9(3)
C8 C1 C2 C3 -155.68(18)
O1 C1 C2 C7 -158.8(2)
C8 C1 C2 C7 24.6(3)
C7 C2 C3 C4 0.3(3)
C1 C2 C3 C4 -179.35(19)
C2 C3 C4 C5 0.0(3)
C3 C4 C5 C6 0.0(3)
C4 C5 C6 C7 -0.4(3)
C5 C6 C7 C2 0.8(3)
C3 C2 C7 C6 -0.7(3)
C1 C2 C7 C6 178.94(19)
C15 N1 C8 C1 -173.42(16)
C12 N1 C8 C1 64.6(2)
C15 N1 C8 C9 -52.1(2)
C12 N1 C8 C9 -174.02(17)
O1 C1 C8 N1 14.0(3)
C2 C1 C8 N1 -169.29(16)
O1 C1 C8 C9 -109.2(2)
C2 C1 C8 C9 67.5(2)
N1 C8 C9 C10 -65.5(2)
C1 C8 C9 C10 55.4(2)
C8 C9 C10 C11 -179.70(19)
C8 N1 C12 C13 126.51(19)
C15 N1 C12 C13 0.7(2)
N1 C12 C13 C14 24.7(2)
C12 C13 C14 C15 -40.5(2)
C8 N1 C15 C14 -151.95(17)
C12 N1 C15 C14 -26.0(2)
C13 C14 C15 N1 40.9(2)
